data_7113720
loop_
_publ_author_name
'Lee, Young-Joo'
'Lee, Jong-Dae'
'Ko, Jaejung'
'Kim, Sang-Hern'
'Kang, Sang Ook'

_publ_section_title
;
 Novel titanium complexes of a multidentate dicarbollide ligand. Synthesis
 and structural characterization of a constrained geometry complex
;
_journal_coden_ASTM CHCOFS
_journal_issue 12
_journal_name_full
;
 Chemical Communications (Cambridge, United Kingdom)
;
_journal_page_first 1364
_journal_page_last 1365
_journal_paper_doi 10.1039/b301772a
_journal_year 2003
_chemical_formula_moiety (DcabNN)Ti(NMe2)
_chemical_formula_sum 'C12 H37 B9 N4 Ti'
_chemical_formula_weight 382.65
_space_group_IT_number 14
_symmetry_cell_setting monoclinic
_symmetry_space_group_name_Hall '-P 2yn'
_symmetry_space_group_name_H-M 'P 1 21/n 1'
_atom_sites_solution_hydrogens geom
_atom_sites_solution_primary direct
_atom_sites_solution_secondary difmap
_audit_creation_method SHELXL-97
_cell_angle_alpha 90.00
_cell_angle_beta 92.438(3)
_cell_angle_gamma 90.00
_cell_formula_units_Z 4
_cell_length_a 9.2029(13)
_cell_length_b 15.714(2)
_cell_length_c 14.790(2)
_cell_measurement_reflns_used 25
_cell_measurement_temperature 293(2)
_cell_volume 2136.9(5)
_computing_cell_refinement 'SMART Area-Detector Software Package (Bruker AXS, 1995)'
_computing_data_collection 'SMART Area-Detector Software Package (Bruker AXS, 1995)'
_computing_data_reduction 'XPREP: part of SHELXTL 5.04(Bruker AXS, 1995)'
_computing_molecular_graphics 'ORTEP3 (Jonson & Burrett, 1998)'
_computing_publication_material SHELXL-97(Sheldrick,1997)
_computing_structure_refinement 'SHELXL-97 (Sheldrick, 1997)'
_computing_structure_solution 'SHELXS-97 (Sheldrick, 1990)'
_diffrn_ambient_temperature 223(2)
_diffrn_measured_fraction_theta_full 0.960
_diffrn_measured_fraction_theta_max 0.960
_diffrn_measurement_device_type 'Bruker SMART diffractometer/CCD area detector'
_diffrn_measurement_method \w/2wq
_diffrn_radiation_monochromator graphite
_diffrn_radiation_source 'fine-focus sealed tube'
_diffrn_radiation_type MoK\a
_diffrn_radiation_wavelength 0.71073
_diffrn_reflns_av_R_equivalents 0.1002
_diffrn_reflns_av_sigmaI/netI 0.1366
_diffrn_reflns_limit_h_max 11
_diffrn_reflns_limit_h_min -10
_diffrn_reflns_limit_k_max 19
_diffrn_reflns_limit_k_min -18
_diffrn_reflns_limit_l_max 17
_diffrn_reflns_limit_l_min -13
_diffrn_reflns_number 11211
_diffrn_reflns_theta_full 25.54
_diffrn_reflns_theta_max 25.54
_diffrn_reflns_theta_min 1.89
_exptl_absorpt_coefficient_mu 0.404
_exptl_absorpt_correction_type '\y scans'
_exptl_crystal_colour Red
_exptl_crystal_density_diffrn 1.189
_exptl_crystal_density_method 'not measured'
_exptl_crystal_description Block
_exptl_crystal_F_000 816
_exptl_crystal_size_max 0.34
_exptl_crystal_size_mid 0.22
_exptl_crystal_size_min 0.10
_refine_diff_density_max 0.432
_refine_diff_density_min -0.263
_refine_diff_density_rms 0.069
_refine_ls_extinction_method none
_refine_ls_goodness_of_fit_ref 0.955
_refine_ls_hydrogen_treatment mixed
_refine_ls_matrix_type full
_refine_ls_number_parameters 252
_refine_ls_number_reflns 3982
_refine_ls_number_restraints 0
_refine_ls_restrained_S_all 0.955
_refine_ls_R_factor_all 0.1617
_refine_ls_R_factor_gt 0.0740
_refine_ls_shift/su_max 0.000
_refine_ls_shift/su_mean 0.000
_refine_ls_structure_factor_coef Fsqd
_refine_ls_weighting_details 'w=1/[\s^2^(Fo^2^)+(0.0788P)^2^+0.0000P] where P=(Fo^2^+2Fc^2^)/3'
_refine_ls_weighting_scheme calc
_refine_ls_wR_factor_gt 0.1422
_refine_ls_wR_factor_ref 0.1710
_reflns_number_gt 2050
_reflns_number_total 3982
_reflns_threshold_expression >2sigma(I)
_cod_duplicate_entry 7103699
_cod_data_source_file b301772a.txt
_cod_data_source_block (DcabNN)Ti(NMe2)2
_cod_depositor_comments
;
The following automatic conversions were performed:

'_symmetry_cell_setting' value 'Monoclinic' changed to 'monoclinic'
according to
/usr/data/users/saulius/automatic-downloads/retrospective/RSC/lib/dictionaries/cif_core.dic
dictionary named 'cif_core.dic' version 2.4.2 from 2011-04-26.

Automatic conversion script
Id: cif_fix_values 2281 2013-09-26 08:29:07Z andrius 

The following automatic conversions were performed:

'_refine_ls_weighting_scheme' value 'calc
w=1/[\s^2^(Fo^2^)+(0.0788P)^2^+0.0000P] where P=(Fo^2^+2Fc^2^)/3' was
changed to 'calc'. New tag '_refine_ls_weighting_details' was
created. The value of the new tag was set to
'w=1/[\s^2^(Fo^2^)+(0.0788P)^2^+0.0000P] where P=(Fo^2^+2Fc^2^)/3'.

Automatic conversion script
Id: cif_fix_values 3143 2015-03-26 13:38:13Z robertas 
;
_cod_original_cell_volume 2137.0(5)
_cod_original_sg_symbol_H-M P21/n
_cod_database_code 7113720

loop_
_symmetry_equiv_pos_as_xyz
'x, y, z'
'-x+1/2, y+1/2, -z+1/2'
'-x, -y, -z'
'x-1/2, -y-1/2, z-1/2'

loop_
_atom_site_label
_atom_site_type_symbol
_atom_site_fract_x
_atom_site_fract_y
_atom_site_fract_z
_atom_site_U_iso_or_equiv
_atom_site_adp_type
_atom_site_occupancy
_atom_site_calc_flag
_atom_site_refinement_flags
Ti1 Ti 0.62485(9) 0.85862(5) 0.85114(5) 0.0346(3) Uani 1 d .
N1 N 0.7842(4) 0.8410(2) 0.9338(2) 0.0403(10) Uani 1 d .
N2 N 0.6274(4) 0.9794(2) 0.8443(2) 0.0426(10) Uani 1 d .
N3 N 0.6945(4) 0.8197(2) 0.7138(2) 0.0341(9) Uani 1 d .
N4 N 0.2881(4) 0.9067(2) 0.6273(2) 0.0382(10) Uani 1 d .
C1 C 0.4618(5) 0.7688(2) 0.7626(3) 0.0315(11) Uani 1 d .
C2 C 0.3670(4) 0.8506(3) 0.7844(3) 0.0302(10) Uani 1 d .
C3 C 0.8491(6) 0.7595(3) 0.9587(3) 0.0573(15) Uani 1 d .
H3A H 0.9509 0.7671 0.9733 0.086 Uiso 1 calc R
H3B H 0.8369 0.7206 0.9089 0.086 Uiso 1 calc R
H3C H 0.8023 0.7369 1.0103 0.086 Uiso 1 calc R
C4 C 0.8314(6) 0.9016(4) 1.0032(4) 0.0729(18) Uani 1 d .
H4A H 0.8110 0.8792 1.0617 0.109 Uiso 1 calc R
H4B H 0.7802 0.9543 0.9937 0.109 Uiso 1 calc R
H4C H 0.9340 0.9113 0.9999 0.109 Uiso 1 calc R
C5 C 0.7743(6) 1.0121(3) 0.8282(4) 0.0661(16) Uani 1 d .
H5A H 0.7730 1.0418 0.7714 0.099 Uiso 1 calc R
H5B H 0.8415 0.9655 0.8266 0.099 Uiso 1 calc R
H5C H 0.8040 1.0504 0.8761 0.099 Uiso 1 calc R
C6 C 0.5318(6) 1.0519(3) 0.8529(3) 0.0544(14) Uani 1 d .
H6A H 0.5729 1.0904 0.8974 0.082 Uiso 1 calc R
H6B H 0.4385 1.0328 0.8714 0.082 Uiso 1 calc R
H6C H 0.5206 1.0804 0.7957 0.082 Uiso 1 calc R
C7 C 0.5571(5) 0.7757(3) 0.6818(3) 0.0337(11) Uani 1 d .
H7A H 0.5788 0.7196 0.6586 0.040 Uiso 1 calc R
H7B H 0.5081 0.8083 0.6338 0.040 Uiso 1 calc R
C8 C 0.7322(5) 0.8888(3) 0.6508(3) 0.0488(14) Uani 1 d .
H8A H 0.8249 0.9125 0.6694 0.073 Uiso 1 calc R
H8B H 0.6592 0.9324 0.6514 0.073 Uiso 1 calc R
H8C H 0.7371 0.8662 0.5907 0.073 Uiso 1 calc R
C9 C 0.8187(5) 0.7598(3) 0.7170(3) 0.0442(13) Uani 1 d .
H9A H 0.8416 0.7442 0.6565 0.066 Uiso 1 calc R
H9B H 0.7933 0.7097 0.7501 0.066 Uiso 1 calc R
H9C H 0.9016 0.7865 0.7465 0.066 Uiso 1 calc R
C10 C 0.3517(5) 0.9256(3) 0.7174(3) 0.0380(12) Uani 1 d .
H10A H 0.2927 0.9691 0.7445 0.046 Uiso 1 calc R
H10B H 0.4475 0.9497 0.7103 0.046 Uiso 1 calc R
C11 C 0.3493(5) 0.9608(3) 0.5581(3) 0.0507(14) Uani 1 d .
H11A H 0.3279 1.0193 0.5707 0.076 Uiso 1 calc R
H11B H 0.3074 0.9457 0.4998 0.076 Uiso 1 calc R
H11C H 0.4528 0.9529 0.5585 0.076 Uiso 1 calc R
C12 C 0.1290(5) 0.9143(3) 0.6232(3) 0.0527(14) Uani 1 d .
H12A H 0.0893 0.8792 0.6692 0.079 Uiso 1 calc R
H12B H 0.0915 0.8962 0.5648 0.079 Uiso 1 calc R
H12C H 0.1023 0.9725 0.6330 0.079 Uiso 1 calc R
B3 B 0.3711(5) 0.8631(3) 0.8967(3) 0.0355(13) Uani 1 d .
H3 H 0.3637 0.9263 0.9280 0.043 Uiso 1 calc R
B4 B 0.4691(6) 0.7790(3) 0.9480(4) 0.0361(13) Uani 1 d .
H4 H 0.5228 0.7832 1.0158 0.043 Uiso 1 calc R
B5 B 0.5293(6) 0.7205(3) 0.8551(3) 0.0364(13) Uani 1 d .
H5 H 0.6307 0.6833 0.8582 0.044 Uiso 1 calc R
B6 B 0.2767(6) 0.7596(3) 0.7467(4) 0.0367(13) Uani 1 d .
H6 H 0.2162 0.7532 0.6813 0.044 Uiso 1 calc R
B7 B 0.2136(6) 0.8218(4) 0.8385(3) 0.0393(14) Uani 1 d .
H7 H 0.1098 0.8566 0.8337 0.047 Uiso 1 calc R
B8 B 0.2785(6) 0.7745(3) 0.9401(3) 0.0384(14) Uani 1 d .
H8 H 0.2151 0.7781 1.0013 0.046 Uiso 1 calc R
B9 B 0.3809(6) 0.6832(4) 0.9137(4) 0.0413(14) Uani 1 d .
H9 H 0.3861 0.6264 0.9572 0.050 Uiso 1 calc R
B10 B 0.3807(6) 0.6756(3) 0.7933(4) 0.0378(14) Uani 1 d .
H10 H 0.3879 0.6143 0.7577 0.045 Uiso 1 calc R
B11 B 0.2209(6) 0.7088(4) 0.8455(4) 0.0420(15) Uani 1 d .
H11 H 0.1223 0.6692 0.8452 0.050 Uiso 1 calc R

loop_
_atom_site_aniso_label
_atom_site_aniso_U_11
_atom_site_aniso_U_22
_atom_site_aniso_U_33
_atom_site_aniso_U_23
_atom_site_aniso_U_13
_atom_site_aniso_U_12
Ti1 0.0297(5) 0.0408(5) 0.0337(5) -0.0026(4) 0.0059(3) -0.0026(4)
N1 0.030(2) 0.054(3) 0.037(2) 0.001(2) 0.0011(18) -0.003(2)
N2 0.037(2) 0.050(2) 0.041(2) -0.003(2) 0.0045(18) -0.004(2)
N3 0.025(2) 0.044(2) 0.034(2) 0.0045(18) 0.0067(17) -0.0025(19)
N4 0.033(2) 0.050(2) 0.032(2) 0.0063(19) 0.0011(18) -0.0002(19)
C1 0.031(3) 0.033(3) 0.032(3) 0.000(2) 0.007(2) 0.002(2)
C2 0.028(3) 0.033(3) 0.030(2) 0.002(2) 0.0061(19) -0.001(2)
C3 0.047(3) 0.074(4) 0.051(3) 0.015(3) -0.004(3) 0.004(3)
C4 0.063(4) 0.086(4) 0.067(4) -0.019(3) -0.018(3) 0.004(3)
C5 0.061(4) 0.064(4) 0.073(4) 0.003(3) 0.007(3) -0.012(3)
C6 0.054(4) 0.045(3) 0.064(4) -0.010(3) 0.002(3) -0.011(3)
C7 0.035(3) 0.038(3) 0.028(3) -0.004(2) 0.003(2) -0.001(2)
C8 0.041(3) 0.060(3) 0.047(3) 0.011(3) 0.017(2) -0.003(3)
C9 0.035(3) 0.056(3) 0.042(3) -0.004(2) 0.011(2) 0.008(3)
C10 0.032(3) 0.042(3) 0.040(3) 0.003(2) 0.001(2) 0.005(2)
C11 0.054(4) 0.058(3) 0.040(3) 0.014(3) 0.006(3) 0.001(3)
C12 0.035(3) 0.067(4) 0.056(3) 0.016(3) -0.006(2) 0.002(3)
B3 0.031(3) 0.043(3) 0.033(3) -0.009(3) 0.007(2) -0.003(3)
B4 0.027(3) 0.050(3) 0.032(3) 0.001(3) 0.003(2) -0.001(3)
B5 0.029(3) 0.049(4) 0.032(3) 0.003(3) 0.001(2) 0.000(3)
B6 0.026(3) 0.044(3) 0.039(3) -0.001(3) -0.004(2) -0.009(3)
B7 0.025(3) 0.059(4) 0.034(3) 0.002(3) 0.013(2) -0.003(3)
B8 0.030(3) 0.056(4) 0.029(3) 0.001(3) 0.010(2) 0.002(3)
B9 0.037(4) 0.045(3) 0.042(3) 0.008(3) 0.004(3) -0.003(3)
B10 0.044(4) 0.032(3) 0.038(3) 0.002(3) 0.004(3) -0.009(3)
B11 0.028(3) 0.056(4) 0.043(3) 0.008(3) 0.007(3) -0.009(3)

loop_
_atom_type_symbol
_atom_type_description
_atom_type_scat_dispersion_real
_atom_type_scat_dispersion_imag
_atom_type_scat_source
C C 0.0033 0.0016 'International Tables Vol C Tables 4.2.6.8 and 6.1.1.4'
B B 0.0013 0.0007 'International Tables Vol C Tables 4.2.6.8 and 6.1.1.4'
H H 0.0000 0.0000 'International Tables Vol C Tables 4.2.6.8 and 6.1.1.4'
N N 0.0061 0.0033 'International Tables Vol C Tables 4.2.6.8 and 6.1.1.4'
Ti Ti 0.2776 0.4457 'International Tables Vol C Tables 4.2.6.8 and 6.1.1.4'

loop_
_geom_angle_atom_site_label_1
_geom_angle_atom_site_label_2
_geom_angle_atom_site_label_3
_geom_angle
N1 Ti1 N2 99.79(17)
N1 Ti1 N3 107.59(15)
N2 Ti1 N3 102.69(14)
N1 Ti1 B5 97.43(18)
N2 Ti1 B5 158.69(19)
N3 Ti1 B5 83.81(15)
N1 Ti1 C1 135.63(15)
N2 Ti1 C1 124.43(16)
N3 Ti1 C1 62.78(13)
B5 Ti1 C1 40.95(16)
N1 Ti1 B4 90.23(17)
N2 Ti1 B4 123.83(17)
N3 Ti1 B4 126.58(16)
B5 Ti1 B4 43.42(17)
C1 Ti1 B4 69.37(16)
N1 Ti1 B3 123.17(16)
N2 Ti1 B3 90.00(17)
N3 Ti1 B3 124.60(15)
B5 Ti1 B3 70.00(19)
C1 Ti1 B3 65.68(16)
B4 Ti1 B3 42.15(17)
N1 Ti1 C2 158.90(14)
N2 Ti1 C2 92.42(16)
N3 Ti1 C2 86.14(13)
B5 Ti1 C2 67.54(17)
C1 Ti1 C2 37.54(13)
B4 Ti1 C2 68.68(16)
B3 Ti1 C2 39.06(15)
C4 N1 C3 106.9(4)
C4 N1 Ti1 124.1(3)
C3 N1 Ti1 126.3(3)
C6 N2 C5 107.7(4)
C6 N2 Ti1 140.5(3)
C5 N2 Ti1 111.7(3)
C9 N3 C8 106.5(3)
C9 N3 C7 110.8(3)
C8 N3 C7 110.8(3)
C9 N3 Ti1 113.3(3)
C8 N3 Ti1 117.0(3)
C7 N3 Ti1 98.2(2)
C11 N4 C10 111.6(4)
C11 N4 C12 109.7(3)
C10 N4 C12 112.4(3)
C7 C1 C2 116.2(3)
C7 C1 B5 118.2(4)
C2 C1 B5 113.0(3)
C7 C1 B10 122.9(3)
C2 C1 B10 112.8(3)
B5 C1 B10 62.8(3)
C7 C1 B6 120.2(4)
C2 C1 B6 63.1(3)
B5 C1 B6 114.1(3)
B10 C1 B6 61.5(3)
C7 C1 Ti1 91.1(2)
C2 C1 Ti1 75.6(2)
B5 C1 Ti1 67.5(2)
B10 C1 Ti1 128.7(3)
B6 C1 Ti1 135.8(3)
C10 C2 C1 121.5(3)
C10 C2 B3 123.1(4)
C1 C2 B3 107.8(3)
C10 C2 B7 116.6(4)
C1 C2 B7 110.5(3)
B3 C2 B7 63.3(3)
C10 C2 B6 113.2(3)
C1 C2 B6 61.9(3)
B3 C2 B6 114.0(3)
B7 C2 B6 62.5(3)
C10 C2 Ti1 105.7(3)
C1 C2 Ti1 66.9(2)
B3 C2 Ti1 68.0(2)
B7 C2 Ti1 127.5(3)
B6 C2 Ti1 126.4(3)
N3 C7 C1 107.0(3)
N4 C10 C2 116.9(3)
C2 B3 B4 109.4(4)
C2 B3 B8 106.1(4)
B4 B3 B8 59.8(3)
C2 B3 B7 59.5(3)
B4 B3 B7 109.2(4)
B8 B3 B7 59.5(3)
C2 B3 Ti1 72.9(2)
B4 B3 Ti1 67.7(2)
B8 B3 Ti1 123.8(3)
B7 B3 Ti1 128.5(3)
B3 B4 B8 60.5(3)
B3 B4 B5 103.2(4)
B8 B4 B5 105.8(4)
B3 B4 B9 107.1(4)
B8 B4 B9 60.2(3)
B5 B4 B9 59.3(3)
B3 B4 Ti1 70.2(2)
B8 B4 Ti1 126.7(3)
B5 B4 Ti1 66.1(2)
B9 B4 Ti1 123.0(3)
C1 B5 B9 106.8(4)
C1 B5 B10 60.0(3)
B9 B5 B10 61.1(3)
C1 B5 B4 106.5(4)
B9 B5 B4 60.7(3)
B10 B5 B4 110.5(4)
C1 B5 Ti1 71.5(2)
B9 B5 Ti1 128.6(3)
B10 B5 Ti1 130.0(3)
B4 B5 Ti1 70.5(2)
C1 B6 C2 55.0(2)
C1 B6 B10 59.2(3)
C2 B6 B10 104.4(4)
C1 B6 B11 104.3(4)
C2 B6 B11 105.1(4)
B10 B6 B11 60.4(3)
C1 B6 B7 101.7(3)
C2 B6 B7 58.1(3)
B10 B6 B7 107.6(4)
B11 B6 B7 60.2(3)
C2 B7 B8 104.7(4)
C2 B7 B3 57.2(3)
B8 B7 B3 60.0(3)
C2 B7 B11 105.1(4)
B8 B7 B11 61.1(3)
B3 B7 B11 107.9(4)
C2 B7 B6 59.3(3)
B8 B7 B6 107.9(4)
B3 B7 B6 106.4(4)
B11 B7 B6 59.1(3)
B4 B8 B7 110.0(4)
B4 B8 B3 59.7(3)
B7 B8 B3 60.5(3)
B4 B8 B9 60.5(3)
B7 B8 B9 108.7(4)
B3 B8 B9 106.8(4)
B4 B8 B11 109.6(4)
B7 B8 B11 60.1(3)
B3 B8 B11 107.5(4)
B9 B8 B11 60.4(3)
B5 B9 B8 105.8(4)
B5 B9 B4 60.0(3)
B8 B9 B4 59.4(3)
B5 B9 B10 59.7(3)
B8 B9 B10 107.2(4)
B4 B9 B10 108.8(4)
B5 B9 B11 106.6(4)
B8 B9 B11 60.6(3)
B4 B9 B11 108.9(4)
B10 B9 B11 59.2(3)
C1 B10 B6 59.3(3)
C1 B10 B5 57.2(3)
B6 B10 B5 107.6(4)
C1 B10 B11 104.1(4)
B6 B10 B11 60.0(3)
B5 B10 B11 107.3(4)
C1 B10 B9 103.0(4)
B6 B10 B9 108.6(4)
B5 B10 B9 59.2(3)
B11 B10 B9 60.7(3)
B6 B11 B10 59.6(3)
B6 B11 B7 60.7(3)
B10 B11 B7 107.4(4)
B6 B11 B9 107.9(4)
B10 B11 B9 60.1(3)
B7 B11 B9 106.6(4)
B6 B11 B8 107.4(4)
B10 B11 B8 106.6(4)
B7 B11 B8 58.8(3)
B9 B11 B8 59.0(3)

loop_
_geom_bond_atom_site_label_1
_geom_bond_atom_site_label_2
_geom_bond_distance
Ti1 N1 1.889(4)
Ti1 N2 1.901(4)
Ti1 N3 2.240(3)
Ti1 B5 2.344(5)
Ti1 C1 2.406(4)
Ti1 B4 2.418(5)
Ti1 B3 2.458(5)
Ti1 C2 2.534(4)
N1 C4 1.453(6)
N1 C3 1.454(5)
N2 C6 1.448(5)
N2 C5 1.476(6)
N3 C9 1.480(5)
N3 C8 1.482(5)
N3 C7 1.500(5)
N4 C11 1.461(5)
N4 C10 1.463(5)
N4 C12 1.467(5)
C1 C7 1.516(5)
C1 C2 1.594(5)
C1 B5 1.663(7)
C1 B10 1.715(6)
C1 B6 1.716(6)
C2 C10 1.542(5)
C2 B3 1.671(6)
C2 B7 1.713(6)
C2 B6 1.735(6)
B3 B4 1.754(7)
B3 B8 1.767(7)
B3 B7 1.777(7)
B4 B8 1.755(7)
B4 B5 1.763(7)
B4 B9 1.775(7)
B5 B9 1.750(7)
B5 B10 1.760(7)
B6 B10 1.754(8)
B6 B11 1.760(7)
B6 B7 1.790(7)
B7 B8 1.758(7)
B7 B11 1.781(8)
B8 B9 1.769(7)
B8 B11 1.799(8)
B9 B10 1.785(8)
B9 B11 1.794(8)
B10 B11 1.768(7)

loop_
_geom_torsion_atom_site_label_1
_geom_torsion_atom_site_label_2
_geom_torsion_atom_site_label_3
_geom_torsion_atom_site_label_4
_geom_torsion
N2 Ti1 N1 C4 28.5(4)
N3 Ti1 N1 C4 135.3(4)
B5 Ti1 N1 C4 -138.9(4)
C1 Ti1 N1 C4 -155.9(4)
B4 Ti1 N1 C4 -95.9(4)
B3 Ti1 N1 C4 -67.9(4)
C2 Ti1 N1 C4 -96.0(6)
N2 Ti1 N1 C3 -172.2(4)
N3 Ti1 N1 C3 -65.4(4)
B5 Ti1 N1 C3 20.4(4)
C1 Ti1 N1 C3 3.4(5)
B4 Ti1 N1 C3 63.4(4)
B3 Ti1 N1 C3 91.4(4)
C2 Ti1 N1 C3 63.3(6)
N1 Ti1 N2 C6 -128.0(5)
N3 Ti1 N2 C6 121.3(5)
B5 Ti1 N2 C6 15.5(8)
C1 Ti1 N2 C6 55.8(5)
B4 Ti1 N2 C6 -31.1(6)
B3 Ti1 N2 C6 -4.2(5)
C2 Ti1 N2 C6 34.8(5)
N1 Ti1 N2 C5 49.2(3)
N3 Ti1 N2 C5 -61.5(3)
B5 Ti1 N2 C5 -167.4(4)
C1 Ti1 N2 C5 -127.0(3)
B4 Ti1 N2 C5 146.1(3)
B3 Ti1 N2 C5 172.9(3)
C2 Ti1 N2 C5 -148.1(3)
N1 Ti1 N3 C9 22.3(3)
N2 Ti1 N3 C9 127.0(3)
B5 Ti1 N3 C9 -73.6(3)
C1 Ti1 N3 C9 -110.6(3)
B4 Ti1 N3 C9 -81.6(3)
B3 Ti1 N3 C9 -134.1(3)
C2 Ti1 N3 C9 -141.4(3)
N1 Ti1 N3 C8 -102.3(3)
N2 Ti1 N3 C8 2.4(3)
B5 Ti1 N3 C8 161.8(3)
C1 Ti1 N3 C8 124.8(3)
B4 Ti1 N3 C8 153.8(3)
B3 Ti1 N3 C8 101.3(3)
C2 Ti1 N3 C8 94.0(3)
N1 Ti1 N3 C7 139.2(2)
N2 Ti1 N3 C7 -116.1(3)
B5 Ti1 N3 C7 43.4(3)
C1 Ti1 N3 C7 6.3(2)
B4 Ti1 N3 C7 35.3(3)
B3 Ti1 N3 C7 -17.1(3)
C2 Ti1 N3 C7 -24.4(2)
N1 Ti1 C1 C7 -93.9(3)
N2 Ti1 C1 C7 80.7(3)
N3 Ti1 C1 C7 -6.2(2)
B5 Ti1 C1 C7 -120.3(4)
B4 Ti1 C1 C7 -161.7(3)
B3 Ti1 C1 C7 152.7(3)
C2 Ti1 C1 C7 116.8(3)
N1 Ti1 C1 C2 149.2(2)
N2 Ti1 C1 C2 -36.1(3)
N3 Ti1 C1 C2 -123.0(2)
B5 Ti1 C1 C2 122.9(3)
B4 Ti1 C1 C2 81.5(2)
B3 Ti1 C1 C2 35.9(2)
N1 Ti1 C1 B5 26.4(3)
N2 Ti1 C1 B5 -159.0(3)
N3 Ti1 C1 B5 114.1(3)
B4 Ti1 C1 B5 -41.4(3)
B3 Ti1 C1 B5 -87.0(3)
C2 Ti1 C1 B5 -122.9(3)
N1 Ti1 C1 B10 41.4(4)
N2 Ti1 C1 B10 -143.9(3)
N3 Ti1 C1 B10 129.1(4)
B5 Ti1 C1 B10 15.0(3)
B4 Ti1 C1 B10 -26.3(3)
B3 Ti1 C1 B10 -72.0(4)
C2 Ti1 C1 B10 -107.8(4)
N1 Ti1 C1 B6 128.3(4)
N2 Ti1 C1 B6 -57.0(4)
N3 Ti1 C1 B6 -144.0(4)
B5 Ti1 C1 B6 102.0(5)
B4 Ti1 C1 B6 60.6(4)
B3 Ti1 C1 B6 15.0(4)
C2 Ti1 C1 B6 -20.9(3)
C7 C1 C2 C10 10.9(6)
B5 C1 C2 C10 152.3(4)
B10 C1 C2 C10 -138.9(4)
B6 C1 C2 C10 -101.4(4)
Ti1 C1 C2 C10 94.8(4)
C7 C1 C2 B3 -139.6(4)
B5 C1 C2 B3 1.8(5)
B10 C1 C2 B3 70.7(4)
B6 C1 C2 B3 108.2(4)
Ti1 C1 C2 B3 -55.6(3)
C7 C1 C2 B7 152.9(4)
B5 C1 C2 B7 -65.7(4)
B10 C1 C2 B7 3.2(5)
B6 C1 C2 B7 40.7(3)
Ti1 C1 C2 B7 -123.1(3)
C7 C1 C2 B6 112.2(4)
B5 C1 C2 B6 -106.3(4)
B10 C1 C2 B6 -37.5(3)
Ti1 C1 C2 B6 -163.8(3)
C7 C1 C2 Ti1 -84.0(3)
B5 C1 C2 Ti1 57.4(3)
B10 C1 C2 Ti1 126.3(3)
B6 C1 C2 Ti1 163.8(3)
N1 Ti1 C2 C10 158.5(4)
N2 Ti1 C2 C10 32.9(3)
N3 Ti1 C2 C10 -69.6(3)
B5 Ti1 C2 C10 -154.5(3)
C1 Ti1 C2 C10 -118.0(3)
B4 Ti1 C2 C10 158.5(3)
B3 Ti1 C2 C10 119.9(4)
N1 Ti1 C2 C1 -83.5(5)
N2 Ti1 C2 C1 150.9(2)
N3 Ti1 C2 C1 48.3(2)
B5 Ti1 C2 C1 -36.6(2)
B4 Ti1 C2 C1 -83.5(2)
B3 Ti1 C2 C1 -122.1(3)
N1 Ti1 C2 B3 38.6(5)
N2 Ti1 C2 B3 -87.0(3)
N3 Ti1 C2 B3 170.4(3)
B5 Ti1 C2 B3 85.5(3)
C1 Ti1 C2 B3 122.1(3)
B4 Ti1 C2 B3 38.5(3)
N1 Ti1 C2 B7 15.4(6)
N2 Ti1 C2 B7 -110.3(4)
N3 Ti1 C2 B7 147.2(4)
B5 Ti1 C2 B7 62.3(4)
C1 Ti1 C2 B7 98.8(4)
B4 Ti1 C2 B7 15.3(3)
B3 Ti1 C2 B7 -23.3(3)
N1 Ti1 C2 B6 -65.6(5)
N2 Ti1 C2 B6 168.7(3)
N3 Ti1 C2 B6 66.2(3)
B5 Ti1 C2 B6 -18.7(3)
C1 Ti1 C2 B6 17.8(3)
B4 Ti1 C2 B6 -65.7(3)
B3 Ti1 C2 B6 -104.3(4)
C9 N3 C7 C1 109.4(4)
C8 N3 C7 C1 -132.5(4)
Ti1 N3 C7 C1 -9.4(3)
C2 C1 C7 N3 83.1(4)
B5 C1 C7 N3 -56.3(5)
B10 C1 C7 N3 -130.5(4)
B6 C1 C7 N3 155.8(3)
Ti1 C1 C7 N3 8.6(3)
C11 N4 C10 C2 -147.6(4)
C12 N4 C10 C2 88.6(4)
C1 C2 C10 N4 59.8(5)
B3 C2 C10 N4 -154.3(4)
B7 C2 C10 N4 -80.2(5)
B6 C2 C10 N4 -10.4(5)
Ti1 C2 C10 N4 132.0(3)
C10 C2 B3 B4 -153.0(4)
C1 C2 B3 B4 -3.1(5)
B7 C2 B3 B4 101.4(4)
B6 C2 B3 B4 63.4(4)
Ti1 C2 B3 B4 -58.1(3)
C10 C2 B3 B8 144.0(4)
C1 C2 B3 B8 -66.1(4)
B7 C2 B3 B8 38.4(3)
B6 C2 B3 B8 0.3(5)
Ti1 C2 B3 B8 -121.1(3)
C10 C2 B3 B7 105.6(5)
C1 C2 B3 B7 -104.5(4)
B6 C2 B3 B7 -38.0(4)
Ti1 C2 B3 B7 -159.5(3)
C10 C2 B3 Ti1 -94.9(4)
C1 C2 B3 Ti1 54.9(3)
B7 C2 B3 Ti1 159.5(3)
B6 C2 B3 Ti1 121.4(3)
N1 Ti1 B3 C2 -164.4(2)
N2 Ti1 B3 C2 93.8(2)
N3 Ti1 B3 C2 -11.6(3)
B5 Ti1 B3 C2 -78.7(3)
C1 Ti1 B3 C2 -34.5(2)
B4 Ti1 B3 C2 -120.1(3)
N1 Ti1 B3 B4 -44.3(3)
N2 Ti1 B3 B4 -146.1(3)
N3 Ti1 B3 B4 108.5(3)
B5 Ti1 B3 B4 41.4(2)
C1 Ti1 B3 B4 85.6(3)
C2 Ti1 B3 B4 120.1(3)
N1 Ti1 B3 B8 -66.1(4)
N2 Ti1 B3 B8 -167.9(4)
N3 Ti1 B3 B8 86.6(4)
B5 Ti1 B3 B8 19.6(3)
C1 Ti1 B3 B8 63.8(3)
B4 Ti1 B3 B8 -21.8(3)
C2 Ti1 B3 B8 98.3(4)
N1 Ti1 B3 B7 -141.7(4)
N2 Ti1 B3 B7 116.5(4)
N3 Ti1 B3 B7 11.1(5)
B5 Ti1 B3 B7 -55.9(4)
C1 Ti1 B3 B7 -11.8(4)
B4 Ti1 B3 B7 -97.4(5)
C2 Ti1 B3 B7 22.7(3)
C2 B3 B4 B8 -97.8(4)
B7 B3 B4 B8 -34.4(3)
Ti1 B3 B4 B8 -159.1(3)
C2 B3 B4 B5 3.1(4)
B8 B3 B4 B5 100.9(4)
B7 B3 B4 B5 66.5(4)
Ti1 B3 B4 B5 -58.1(3)
C2 B3 B4 B9 -58.4(4)
B8 B3 B4 B9 39.4(3)
B7 B3 B4 B9 5.0(4)
Ti1 B3 B4 B9 -119.7(3)
C2 B3 B4 Ti1 61.2(3)
B8 B3 B4 Ti1 159.1(3)
B7 B3 B4 Ti1 124.7(3)
N1 Ti1 B4 B3 144.2(3)
N2 Ti1 B4 B3 42.2(3)
N3 Ti1 B4 B3 -103.5(3)
B5 Ti1 B4 B3 -115.2(4)
C1 Ti1 B4 B3 -76.1(2)
C2 Ti1 B4 B3 -35.8(2)
N1 Ti1 B4 B8 167.0(4)
N2 Ti1 B4 B8 65.1(4)
N3 Ti1 B4 B8 -80.7(4)
B5 Ti1 B4 B8 -92.4(4)
C1 Ti1 B4 B8 -53.3(4)
B3 Ti1 B4 B8 22.8(3)
C2 Ti1 B4 B8 -13.0(3)
N1 Ti1 B4 B5 -100.6(3)
N2 Ti1 B4 B5 157.4(3)
N3 Ti1 B4 B5 11.7(3)
C1 Ti1 B4 B5 39.1(2)
B3 Ti1 B4 B5 115.2(4)
C2 Ti1 B4 B5 79.4(3)
N1 Ti1 B4 B9 -117.8(4)
N2 Ti1 B4 B9 140.2(3)
N3 Ti1 B4 B9 -5.5(5)
B5 Ti1 B4 B9 -17.2(3)
C1 Ti1 B4 B9 21.9(3)
B3 Ti1 B4 B9 98.0(4)
C2 Ti1 B4 B9 62.2(4)
C7 C1 B5 B9 -155.6(4)
C2 C1 B5 B9 63.8(4)
B10 C1 B5 B9 -40.9(3)
B6 C1 B5 B9 -5.7(5)
Ti1 C1 B5 B9 125.9(3)
C7 C1 B5 B10 -114.7(4)
C2 C1 B5 B10 104.8(4)
B6 C1 B5 B10 35.2(4)
Ti1 C1 B5 B10 166.8(3)
C7 C1 B5 B4 140.8(4)
C2 C1 B5 B4 0.2(5)
B10 C1 B5 B4 -104.6(4)
B6 C1 B5 B4 -69.4(4)
Ti1 C1 B5 B4 62.3(3)
C7 C1 B5 Ti1 78.5(3)
C2 C1 B5 Ti1 -62.1(3)
B10 C1 B5 Ti1 -166.8(3)
B6 C1 B5 Ti1 -131.6(3)
B3 B4 B5 C1 -2.0(4)
B8 B4 B5 C1 60.7(4)
B9 B4 B5 C1 100.3(4)
Ti1 B4 B5 C1 -62.9(3)
B3 B4 B5 B9 -102.3(4)
B8 B4 B5 B9 -39.6(4)
Ti1 B4 B5 B9 -163.2(3)
B3 B4 B5 B10 -65.6(4)
B8 B4 B5 B10 -2.9(5)
B9 B4 B5 B10 36.7(4)
Ti1 B4 B5 B10 -126.5(4)
B3 B4 B5 Ti1 60.9(3)
B8 B4 B5 Ti1 123.6(3)
B9 B4 B5 Ti1 163.2(3)
N1 Ti1 B5 C1 -161.8(2)
N2 Ti1 B5 C1 54.5(5)
N3 Ti1 B5 C1 -54.8(2)
B4 Ti1 B5 C1 115.8(4)
B3 Ti1 B5 C1 75.6(2)
C2 Ti1 B5 C1 33.6(2)
N1 Ti1 B5 B9 101.2(4)
N2 Ti1 B5 B9 -42.5(7)
N3 Ti1 B5 B9 -151.8(4)
C1 Ti1 B5 B9 -97.0(5)
B4 Ti1 B5 B9 18.8(4)
B3 Ti1 B5 B9 -21.5(4)
C2 Ti1 B5 B9 -63.4(4)
N1 Ti1 B5 B10 -176.7(4)
N2 Ti1 B5 B10 39.6(7)
N3 Ti1 B5 B10 -69.7(4)
C1 Ti1 B5 B10 -14.9(3)
B4 Ti1 B5 B10 100.9(5)
B3 Ti1 B5 B10 60.7(4)
C2 Ti1 B5 B10 18.7(4)
N1 Ti1 B5 B4 82.4(3)
N2 Ti1 B5 B4 -61.3(5)
N3 Ti1 B5 B4 -170.6(3)
C1 Ti1 B5 B4 -115.8(4)
B3 Ti1 B5 B4 -40.3(2)
C2 Ti1 B5 B4 -82.2(3)
C7 C1 B6 C2 -106.1(4)
B5 C1 B6 C2 104.7(4)
B10 C1 B6 C2 140.3(3)
Ti1 C1 B6 C2 22.8(4)
C7 C1 B6 B10 113.5(4)
C2 C1 B6 B10 -140.3(3)
B5 C1 B6 B10 -35.7(4)
Ti1 C1 B6 B10 -117.5(4)
C7 C1 B6 B11 155.3(4)
C2 C1 B6 B11 -98.5(4)
B5 C1 B6 B11 6.1(5)
B10 C1 B6 B11 41.8(3)
Ti1 C1 B6 B11 -75.7(5)
C7 C1 B6 B7 -142.8(4)
C2 C1 B6 B7 -36.6(3)
B5 C1 B6 B7 68.0(4)
B10 C1 B6 B7 103.7(4)
Ti1 C1 B6 B7 -13.8(5)
C10 C2 B6 C1 114.5(4)
B3 C2 B6 C1 -98.2(4)
B7 C2 B6 C1 -136.5(4)
Ti1 C2 B6 C1 -18.6(3)
C10 C2 B6 B10 149.0(4)
C1 C2 B6 B10 34.5(3)
B3 C2 B6 B10 -63.7(4)
B7 C2 B6 B10 -102.1(4)
Ti1 C2 B6 B10 15.9(4)
C10 C2 B6 B11 -148.3(4)
C1 C2 B6 B11 97.2(4)
B3 C2 B6 B11 -1.0(5)
B7 C2 B6 B11 -39.4(3)
Ti1 C2 B6 B11 78.6(4)
C10 C2 B6 B7 -109.0(4)
C1 C2 B6 B7 136.5(4)
B3 C2 B6 B7 38.4(4)
Ti1 C2 B6 B7 117.9(3)
C10 C2 B7 B8 -154.0(4)
C1 C2 B7 B8 61.9(4)
B3 C2 B7 B8 -38.3(3)
B6 C2 B7 B8 102.3(4)
Ti1 C2 B7 B8 -14.1(5)
C10 C2 B7 B3 -115.7(4)
C1 C2 B7 B3 100.2(4)
B6 C2 B7 B3 140.6(4)
Ti1 C2 B7 B3 24.2(3)
C10 C2 B7 B11 142.6(4)
C1 C2 B7 B11 -1.5(5)
B3 C2 B7 B11 -101.8(4)
B6 C2 B7 B11 38.8(3)
Ti1 C2 B7 B11 -77.6(4)
C10 C2 B7 B6 103.7(4)
C1 C2 B7 B6 -40.4(3)
B3 C2 B7 B6 -140.6(4)
Ti1 C2 B7 B6 -116.4(4)
B4 B3 B7 C2 -101.7(4)
B8 B3 B7 C2 -136.2(4)
Ti1 B3 B7 C2 -25.4(4)
C2 B3 B7 B8 136.2(4)
B4 B3 B7 B8 34.5(3)
Ti1 B3 B7 B8 110.8(4)
C2 B3 B7 B11 96.8(4)
B4 B3 B7 B11 -4.9(5)
B8 B3 B7 B11 -39.4(3)
Ti1 B3 B7 B11 71.4(5)
C2 B3 B7 B6 34.7(3)
B4 B3 B7 B6 -67.0(4)
B8 B3 B7 B6 -101.5(4)
Ti1 B3 B7 B6 9.3(5)
C1 B6 B7 C2 35.1(3)
B10 B6 B7 C2 96.3(4)
B11 B6 B7 C2 135.1(4)
C1 B6 B7 B8 -61.7(4)
C2 B6 B7 B8 -96.8(4)
B10 B6 B7 B8 -0.5(5)
B11 B6 B7 B8 38.3(4)
C1 B6 B7 B3 1.4(4)
C2 B6 B7 B3 -33.8(3)
B10 B6 B7 B3 62.5(4)
B11 B6 B7 B3 101.4(4)
C1 B6 B7 B11 -100.0(4)
C2 B6 B7 B11 -135.1(4)
B10 B6 B7 B11 -38.8(4)
B3 B4 B8 B7 35.0(4)
B5 B4 B8 B7 -61.4(5)
B9 B4 B8 B7 -100.7(4)
Ti1 B4 B8 B7 10.2(5)
B5 B4 B8 B3 -96.4(4)
B9 B4 B8 B3 -135.7(4)
Ti1 B4 B8 B3 -24.8(3)
B3 B4 B8 B9 135.7(4)
B5 B4 B8 B9 39.2(3)
Ti1 B4 B8 B9 110.9(4)
B3 B4 B8 B11 99.3(4)
B5 B4 B8 B11 2.8(5)
B9 B4 B8 B11 -36.4(3)
Ti1 B4 B8 B11 74.5(4)
C2 B7 B8 B4 2.3(5)
B3 B7 B8 B4 -34.7(3)
B11 B7 B8 B4 101.7(4)
B6 B7 B8 B4 64.3(5)
C2 B7 B8 B3 37.0(3)
B11 B7 B8 B3 136.4(4)
B6 B7 B8 B3 99.0(4)
C2 B7 B8 B9 -62.2(4)
B3 B7 B8 B9 -99.2(4)
B11 B7 B8 B9 37.2(4)
B6 B7 B8 B9 -0.2(5)
C2 B7 B8 B11 -99.4(4)
B3 B7 B8 B11 -136.4(4)
B6 B7 B8 B11 -37.4(3)
C2 B3 B8 B4 103.4(4)
B7 B3 B8 B4 141.8(4)
Ti1 B3 B8 B4 23.4(3)
C2 B3 B8 B7 -38.4(3)
B4 B3 B8 B7 -141.8(4)
Ti1 B3 B8 B7 -118.3(4)
C2 B3 B8 B9 63.9(4)
B4 B3 B8 B9 -39.4(3)
B7 B3 B8 B9 102.3(4)
Ti1 B3 B8 B9 -16.0(5)
C2 B3 B8 B11 0.5(5)
B4 B3 B8 B11 -102.9(4)
B7 B3 B8 B11 38.8(4)
Ti1 B3 B8 B11 -79.5(4)
C1 B5 B9 B8 -60.6(4)
B10 B5 B9 B8 -101.0(4)
B4 B5 B9 B8 39.2(3)
Ti1 B5 B9 B8 18.9(5)
C1 B5 B9 B4 -99.9(4)
B10 B5 B9 B4 -140.3(4)
Ti1 B5 B9 B4 -20.4(4)
C1 B5 B9 B10 40.4(3)
B4 B5 B9 B10 140.3(4)
Ti1 B5 B9 B10 119.9(5)
C1 B5 B9 B11 2.8(5)
B10 B5 B9 B11 -37.6(4)
B4 B5 B9 B11 102.7(4)
Ti1 B5 B9 B11 82.3(5)
B4 B8 B9 B5 -39.6(3)
B7 B8 B9 B5 63.4(5)
B3 B8 B9 B5 -0.5(5)
B11 B8 B9 B5 100.4(4)
B7 B8 B9 B4 103.0(4)
B3 B8 B9 B4 39.1(3)
B11 B8 B9 B4 140.0(4)
B4 B8 B9 B10 -102.1(4)
B7 B8 B9 B10 0.9(5)
B3 B8 B9 B10 -63.0(4)
B11 B8 B9 B10 37.9(3)
B4 B8 B9 B11 -140.0(4)
B7 B8 B9 B11 -37.0(4)
B3 B8 B9 B11 -100.9(4)
B3 B4 B9 B5 95.4(4)
B8 B4 B9 B5 135.0(4)
Ti1 B4 B9 B5 18.3(4)
B3 B4 B9 B8 -39.5(3)
B5 B4 B9 B8 -135.0(4)
Ti1 B4 B9 B8 -116.6(4)
B3 B4 B9 B10 59.8(4)
B8 B4 B9 B10 99.3(4)
B5 B4 B9 B10 -35.7(4)
Ti1 B4 B9 B10 -17.4(5)
B3 B4 B9 B11 -3.2(4)
B8 B4 B9 B11 36.3(3)
B5 B4 B9 B11 -98.6(4)
Ti1 B4 B9 B11 -80.3(4)
C7 C1 B10 B6 -109.3(5)
C2 C1 B10 B6 38.1(3)
B5 C1 B10 B6 143.2(4)
Ti1 C1 B10 B6 127.6(4)
C7 C1 B10 B5 107.5(5)
C2 C1 B10 B5 -105.1(4)
B6 C1 B10 B5 -143.2(4)
Ti1 C1 B10 B5 -15.6(4)
C7 C1 B10 B11 -150.8(4)
C2 C1 B10 B11 -3.4(5)
B5 C1 B10 B11 101.7(4)
B6 C1 B10 B11 -41.5(3)
Ti1 C1 B10 B11 86.1(4)
C7 C1 B10 B9 146.6(4)
C2 C1 B10 B9 -66.0(4)
B5 C1 B10 B9 39.1(3)
B6 C1 B10 B9 -104.1(4)
Ti1 C1 B10 B9 23.5(5)
C2 B6 B10 C1 -32.7(3)
B11 B6 B10 C1 -132.0(4)
B7 B6 B10 C1 -93.3(4)
C1 B6 B10 B5 31.8(3)
C2 B6 B10 B5 -0.8(4)
B11 B6 B10 B5 -100.2(4)
B7 B6 B10 B5 -61.5(4)
C1 B6 B10 B11 132.0(4)
C2 B6 B10 B11 99.4(4)
B7 B6 B10 B11 38.7(3)
C1 B6 B10 B9 94.4(4)
C2 B6 B10 B9 61.7(4)
B11 B6 B10 B9 -37.6(4)
B7 B6 B10 B9 1.1(5)
B9 B5 B10 C1 134.3(4)
B4 B5 B10 C1 97.7(4)
Ti1 B5 B10 C1 16.4(4)
C1 B5 B10 B6 -32.7(3)
B9 B5 B10 B6 101.6(4)
B4 B5 B10 B6 65.0(4)
Ti1 B5 B10 B6 -16.3(6)
C1 B5 B10 B11 -95.8(4)
B9 B5 B10 B11 38.4(3)
B4 B5 B10 B11 1.9(5)
Ti1 B5 B10 B11 -79.5(4)
C1 B5 B10 B9 -134.3(4)
B4 B5 B10 B9 -36.5(4)
Ti1 B5 B10 B9 -117.9(4)
B5 B9 B10 C1 -38.1(3)
B8 B9 B10 C1 60.4(4)
B4 B9 B10 C1 -2.3(5)
B11 B9 B10 C1 99.0(4)
B5 B9 B10 B6 -99.8(4)
B8 B9 B10 B6 -1.2(5)
B4 B9 B10 B6 -64.0(5)
B11 B9 B10 B6 37.3(4)
B8 B9 B10 B5 98.5(4)
B4 B9 B10 B5 35.8(4)
B11 B9 B10 B5 137.1(4)
B5 B9 B10 B11 -137.1(4)
B8 B9 B10 B11 -38.6(4)
B4 B9 B10 B11 -101.3(4)
C1 B6 B11 B10 -41.2(3)
C2 B6 B11 B10 -98.2(4)
B7 B6 B11 B10 -136.6(4)
C1 B6 B11 B7 95.4(4)
C2 B6 B11 B7 38.4(3)
B10 B6 B11 B7 136.6(4)
C1 B6 B11 B9 -3.9(5)
C2 B6 B11 B9 -61.0(4)
B10 B6 B11 B9 37.2(4)
B7 B6 B11 B9 -99.3(4)
C1 B6 B11 B8 58.3(4)
C2 B6 B11 B8 1.2(5)
B10 B6 B11 B8 99.5(4)
B7 B6 B11 B8 -37.1(3)
C1 B10 B11 B6 41.2(3)
B5 B10 B11 B6 100.7(4)
B9 B10 B11 B6 138.4(4)
C1 B10 B11 B7 2.2(5)
B6 B10 B11 B7 -38.9(3)
B5 B10 B11 B7 61.7(4)
B9 B10 B11 B7 99.5(4)
C1 B10 B11 B9 -97.2(4)
B6 B10 B11 B9 -138.4(4)
B5 B10 B11 B9 -37.7(3)
C1 B10 B11 B8 -59.6(4)
B6 B10 B11 B8 -100.7(4)
B5 B10 B11 B8 -0.1(5)
B9 B10 B11 B8 37.7(3)
C2 B7 B11 B6 -39.0(3)
B8 B7 B11 B6 -137.7(4)
B3 B7 B11 B6 -98.8(4)
C2 B7 B11 B10 -0.5(5)
B8 B7 B11 B10 -99.3(4)
B3 B7 B11 B10 -60.4(4)
B6 B7 B11 B10 38.4(3)
C2 B7 B11 B9 62.6(4)
B8 B7 B11 B9 -36.1(3)
B3 B7 B11 B9 2.8(5)
B6 B7 B11 B9 101.6(4)
C2 B7 B11 B8 98.7(4)
B3 B7 B11 B8 38.9(3)
B6 B7 B11 B8 137.7(4)
B5 B9 B11 B6 0.8(5)
B8 B9 B11 B6 99.9(4)
B4 B9 B11 B6 64.1(4)
B10 B9 B11 B6 -37.0(3)
B5 B9 B11 B10 37.8(3)
B8 B9 B11 B10 136.9(4)
B4 B9 B11 B10 101.1(4)
B5 B9 B11 B7 -63.1(4)
B8 B9 B11 B7 36.0(3)
B4 B9 B11 B7 0.2(5)
B10 B9 B11 B7 -100.9(4)
B5 B9 B11 B8 -99.1(4)
B4 B9 B11 B8 -35.8(3)
B10 B9 B11 B8 -136.9(4)
B4 B8 B11 B6 -64.4(4)
B7 B8 B11 B6 38.0(3)
B3 B8 B11 B6 -1.1(5)
B9 B8 B11 B6 -100.8(4)
B4 B8 B11 B10 -1.8(5)
B7 B8 B11 B10 100.6(4)
B3 B8 B11 B10 61.6(4)
B9 B8 B11 B10 -38.2(3)
B4 B8 B11 B7 -102.4(4)
B3 B8 B11 B7 -39.0(3)
B9 B8 B11 B7 -138.8(4)
B4 B8 B11 B9 36.4(3)
B7 B8 B11 B9 138.8(4)
B3 B8 B11 B9 99.8(4)
